data_2018690
loop_
_publ_author_name
'Lyakhov, Alexander S.'
'Ivashkevich, Ludmila S.'
'Survilo, Vladimir L.'
'Kipnis, Alexander M.'
'Trukhachova, Tatjana V.'

_publ_section_title
;
 2-Ethyl-6-methylpyridin-3-ol and its salt
 bis(2-ethyl-3-hydroxy-6-methylpyridinium) succinate
;
_journal_coeditor_code YF3016
_journal_issue 9
_journal_name_full 'Acta Crystallographica Section C'
_journal_page_first o365
_journal_page_last o368
_journal_paper_doi 10.1107/S0108270112035901
_journal_volume 68
_journal_year 2012
_chemical_formula_iupac '2C8 H12 N O + , C4 H4 O4 2-'
_chemical_formula_moiety '2(C8 H12 N O), C4 H4 O4'
_chemical_formula_sum 'C20 H28 N2 O6'
_chemical_formula_weight 392.44
_chemical_name_systematic
;
bis(2-ethyl-3-hydroxy-6-methylpyridinium) succinate
;
_space_group_IT_number 14
_symmetry_cell_setting monoclinic
_symmetry_space_group_name_Hall '-P 2ybc'
_symmetry_space_group_name_H-M 'P 1 21/c 1'
_atom_sites_solution_hydrogens difmap
_atom_sites_solution_primary direct
_atom_sites_solution_secondary difmap
_audit_creation_method SHELXL97
_cell_angle_alpha 90.00
_cell_angle_beta 95.3470(10)
_cell_angle_gamma 90.00
_cell_formula_units_Z 2
_cell_length_a 8.84450(10)
_cell_length_b 13.4026(2)
_cell_length_c 8.48480(10)
_cell_measurement_reflns_used 6266
_cell_measurement_temperature 296(2)
_cell_measurement_theta_max 30.55
_cell_measurement_theta_min 2.31
_cell_volume 1001.41(2)
_computing_cell_refinement 'SAINT (Bruker, 2010)'
_computing_data_collection 'APEX2 (Bruker, 2010)'
_computing_data_reduction 'SAINT (Bruker, 2010)'
_computing_molecular_graphics 'PLATON (Spek, 2009)'
_computing_publication_material
;
SHELXL97 (Sheldrick, 2008) and PLATON (Spek, 2009)
;
_computing_structure_refinement 'SHELXL97 (Sheldrick, 2008)'
_computing_structure_solution 'SIR2004 (Burla <i>et al.</i>, 2005)'
_diffrn_ambient_temperature 296(2)
_diffrn_measured_fraction_theta_full 1.000
_diffrn_measured_fraction_theta_max 1.000
_diffrn_measurement_device_type 'Bruker APEXII CCD area-detector'
_diffrn_measurement_method '\f and \w'
_diffrn_radiation_monochromator graphite
_diffrn_radiation_source 'fine-focus sealed tube'
_diffrn_radiation_type MoK\a
_diffrn_radiation_wavelength 0.71073
_diffrn_reflns_av_R_equivalents 0.0211
_diffrn_reflns_av_sigmaI/netI 0.0156
_diffrn_reflns_limit_h_max 11
_diffrn_reflns_limit_h_min -11
_diffrn_reflns_limit_k_max 17
_diffrn_reflns_limit_k_min -17
_diffrn_reflns_limit_l_max 11
_diffrn_reflns_limit_l_min -8
_diffrn_reflns_number 10139
_diffrn_reflns_theta_full 27.50
_diffrn_reflns_theta_max 27.50
_diffrn_reflns_theta_min 2.31
_diffrn_standards_number 0
_exptl_absorpt_coefficient_mu 0.096
_exptl_absorpt_correction_T_max 0.9717
_exptl_absorpt_correction_T_min 0.9508
_exptl_absorpt_correction_type multi-scan
_exptl_absorpt_process_details 'SADABS (Bruker, 2008)'
_exptl_crystal_colour colourless
_exptl_crystal_density_diffrn 1.302
_exptl_crystal_density_method 'not measured'
_exptl_crystal_description prism
_exptl_crystal_F_000 420
_exptl_crystal_size_max 0.53
_exptl_crystal_size_mid 0.32
_exptl_crystal_size_min 0.30
_refine_diff_density_max 0.310
_refine_diff_density_min -0.277
_refine_ls_extinction_method none
_refine_ls_goodness_of_fit_ref 1.014
_refine_ls_hydrogen_treatment mixed
_refine_ls_matrix_type full
_refine_ls_number_parameters 135
_refine_ls_number_reflns 2295
_refine_ls_number_restraints 0
_refine_ls_restrained_S_all 1.014
_refine_ls_R_factor_all 0.0503
_refine_ls_R_factor_gt 0.0451
_refine_ls_shift/su_max 0.000
_refine_ls_shift/su_mean 0.000
_refine_ls_structure_factor_coef Fsqd
_refine_ls_weighting_details 'calc w = 1/[\s^2^(Fo^2^)+(0.0799P)^2^+0.2525P] where P=(Fo^2^+2Fc^2^)/3'
_refine_ls_weighting_scheme calc
_refine_ls_wR_factor_gt 0.1289
_refine_ls_wR_factor_ref 0.1355
_reflns_number_gt 1999
_reflns_number_total 2295
_reflns_threshold_expression I>2\s(I)
_cod_data_source_file yf3016.cif
_cod_data_source_block II
_cod_original_sg_symbol_H-M 'P 21/c'
_cod_database_code 2018690
_cod_database_fobs_code 2018690

loop_
_symmetry_equiv_pos_as_xyz
'x, y, z'
'-x, y+1/2, -z+1/2'
'-x, -y, -z'
'x, -y-1/2, z-1/2'

loop_
_atom_site_type_symbol
_atom_site_label
_atom_site_fract_x
_atom_site_fract_y
_atom_site_fract_z
_atom_site_U_iso_or_equiv
_atom_site_adp_type
_atom_site_calc_flag
_atom_site_refinement_flags
_atom_site_occupancy
_atom_site_symmetry_multiplicity
N N1 0.76284(11) 0.47793(8) 0.94007(12) 0.0333(3) Uani d . 1 1
H H1 0.7014(18) 0.4940(11) 1.0254(18) 0.040 Uiso d . 1 1
C C2 0.84014(13) 0.55289(9) 0.87948(14) 0.0320(3) Uani d . 1 1
C C3 0.94671(14) 0.53016(9) 0.77388(15) 0.0351(3) Uani d . 1 1
C C4 0.96533(16) 0.43072(10) 0.73254(17) 0.0428(3) Uani d . 1 1
H H4 1.0347 0.4139 0.6610 0.051 Uiso calc R 1 1
C C5 0.88148(16) 0.35722(10) 0.79703(17) 0.0432(3) Uani d . 1 1
H H5 0.8947 0.2909 0.7689 0.052 Uiso calc R 1 1
C C6 0.77793(15) 0.38104(9) 0.90306(15) 0.0376(3) Uani d . 1 1
C C7 0.80338(17) 0.65735(10) 0.92263(17) 0.0433(3) Uani d . 1 1
H H7A 0.8961 0.6963 0.9356 0.052 Uiso calc R 1 1
H H7B 0.7588 0.6574 1.0228 0.052 Uiso calc R 1 1
C C8 0.6937(2) 0.70496(13) 0.7967(2) 0.0684(5) Uani d . 1 1
H H8A 0.7337 0.6996 0.6957 0.103 Uiso calc R 1 1
H H8B 0.6804 0.7741 0.8218 0.103 Uiso calc R 1 1
H H8C 0.5976 0.6714 0.7928 0.103 Uiso calc R 1 1
C C9 0.6796(2) 0.30801(12) 0.9778(2) 0.0546(4) Uani d . 1 1
H H9A 0.6913 0.3165 1.0906 0.082 Uiso calc R 1 1
H H9B 0.7087 0.2414 0.9517 0.082 Uiso calc R 1 1
H H9C 0.5755 0.3190 0.9391 0.082 Uiso calc R 1 1
O O3 1.02594(12) 0.60541(8) 0.71789(13) 0.0500(3) Uani d . 1 1
H H3 1.119(3) 0.5807(16) 0.681(3) 0.075 Uiso d . 1 1
C C10 0.61981(14) 0.49835(9) 0.31790(15) 0.0370(3) Uani d . 1 1
C C11 0.49738(15) 0.52736(11) 0.42268(15) 0.0413(3) Uani d . 1 1
H H11A 0.5057 0.5983 0.4444 0.050 Uiso calc R 1 1
H H11B 0.3991 0.5158 0.3648 0.050 Uiso calc R 1 1
O O1 0.60252(14) 0.52691(10) 0.17777(12) 0.0614(4) Uani d . 1 1
O O2 0.72877(13) 0.44799(11) 0.37839(15) 0.0654(4) Uani d . 1 1

loop_
_atom_site_aniso_label
_atom_site_aniso_U_11
_atom_site_aniso_U_22
_atom_site_aniso_U_33
_atom_site_aniso_U_12
_atom_site_aniso_U_13
_atom_site_aniso_U_23
N1 0.0333(5) 0.0374(6) 0.0300(5) 0.0032(4) 0.0075(4) 0.0024(4)
C2 0.0322(6) 0.0343(6) 0.0300(6) 0.0044(4) 0.0061(4) 0.0014(4)
C3 0.0331(6) 0.0378(6) 0.0356(6) 0.0048(5) 0.0100(5) 0.0029(5)
C4 0.0423(7) 0.0447(7) 0.0435(7) 0.0086(5) 0.0150(6) -0.0058(5)
C5 0.0477(7) 0.0349(6) 0.0472(7) 0.0047(5) 0.0058(6) -0.0072(5)
C6 0.0387(6) 0.0360(6) 0.0375(6) 0.0000(5) 0.0012(5) 0.0035(5)
C7 0.0497(7) 0.0352(6) 0.0478(7) 0.0045(5) 0.0197(6) -0.0024(5)
C8 0.0750(12) 0.0478(8) 0.0841(13) 0.0244(8) 0.0163(10) 0.0153(8)
C9 0.0577(9) 0.0451(8) 0.0617(9) -0.0090(7) 0.0094(7) 0.0099(7)
O3 0.0441(6) 0.0445(6) 0.0662(7) 0.0037(4) 0.0298(5) 0.0078(5)
C10 0.0374(6) 0.0399(6) 0.0366(6) -0.0003(5) 0.0184(5) 0.0006(5)
C11 0.0402(7) 0.0529(8) 0.0333(7) 0.0106(5) 0.0174(5) 0.0051(5)
O1 0.0702(8) 0.0807(8) 0.0379(6) 0.0200(6) 0.0295(5) 0.0097(5)
O2 0.0450(6) 0.0958(9) 0.0598(7) 0.0246(6) 0.0288(5) 0.0213(6)

loop_
_atom_type_symbol
_atom_type_description
_atom_type_scat_dispersion_real
_atom_type_scat_dispersion_imag
_atom_type_scat_source
C C 0.0033 0.0016 'International Tables Vol C Tables 4.2.6.8 and 6.1.1.4'
H H 0.0000 0.0000 'International Tables Vol C Tables 4.2.6.8 and 6.1.1.4'
N N 0.0061 0.0033 'International Tables Vol C Tables 4.2.6.8 and 6.1.1.4'
O O 0.0106 0.0060 'International Tables Vol C Tables 4.2.6.8 and 6.1.1.4'

loop_
_geom_angle_atom_site_label_1
_geom_angle_atom_site_label_2
_geom_angle_atom_site_label_3
_geom_angle_site_symmetry_1
_geom_angle
C2 N1 C6 . 124.55(11)
C2 N1 H1 . 117.4(9)
C6 N1 H1 . 117.6(9)
N1 C2 C3 . 118.76(11)
N1 C2 C7 . 118.54(10)
C3 C2 C7 . 122.64(11)
O3 C3 C4 . 123.59(11)
O3 C3 C2 . 118.09(11)
C4 C3 C2 . 118.32(12)
C5 C4 C3 . 120.28(12)
C5 C4 H4 . 119.9
C3 C4 H4 . 119.9
C4 C5 C6 . 120.56(12)
C4 C5 H5 . 119.7
C6 C5 H5 . 119.7
N1 C6 C5 . 117.50(12)
N1 C6 C9 . 117.41(12)
C5 C6 C9 . 125.08(13)
C2 C7 C8 . 111.23(13)
C2 C7 H7A . 109.4
C8 C7 H7A . 109.4
C2 C7 H7B . 109.4
C8 C7 H7B . 109.4
H7A C7 H7B . 108.0
C7 C8 H8A . 109.5
C7 C8 H8B . 109.5
H8A C8 H8B . 109.5
C7 C8 H8C . 109.5
H8A C8 H8C . 109.5
H8B C8 H8C . 109.5
C6 C9 H9A . 109.5
C6 C9 H9B . 109.5
H9A C9 H9B . 109.5
C6 C9 H9C . 109.5
H9A C9 H9C . 109.5
H9B C9 H9C . 109.5
C3 O3 H3 . 110.3(13)
O1 C10 O2 . 125.51(12)
O1 C10 C11 . 116.79(12)
O2 C10 C11 . 117.69(11)
C11 C11 C10 3_666 114.99(14)
C11 C11 H11A 3_666 108.5
C10 C11 H11A . 108.5
C11 C11 H11B 3_666 108.5
C10 C11 H11B . 108.5
H11A C11 H11B . 107.5

loop_
_geom_bond_atom_site_label_1
_geom_bond_atom_site_label_2
_geom_bond_site_symmetry_2
_geom_bond_distance
N1 C2 . 1.3441(16)
N1 C6 . 1.3455(16)
N1 H1 . 0.969(16)
C2 C3 . 1.3933(16)
C2 C7 . 1.4907(17)
C3 O3 . 1.3401(15)
C3 C4 . 1.3919(18)
C4 C5 . 1.377(2)
C4 H4 . 0.9300
C5 C6 . 1.3797(19)
C5 H5 . 0.9300
C6 C9 . 1.4896(19)
C7 C8 . 1.515(2)
C7 H7A . 0.9700
C7 H7B . 0.9700
C8 H8A . 0.9600
C8 H8B . 0.9600
C8 H8C . 0.9600
C9 H9A . 0.9600
C9 H9B . 0.9600
C9 H9C . 0.9600
O3 H3 . 0.97(2)
C10 O1 . 1.2449(16)
C10 O2 . 1.2472(18)
C10 C11 . 1.5145(16)
C11 C11 3_666 1.500(2)
C11 H11A . 0.9700
C11 H11B . 0.9700

loop_
_geom_hbond_atom_site_label_D
_geom_hbond_atom_site_label_H
_geom_hbond_atom_site_label_A
_geom_hbond_site_symmetry_A
_geom_hbond_distance_DH
_geom_hbond_distance_HA
_geom_hbond_distance_DA
_geom_hbond_angle_DHA
_geom_hbond_publ_flag
N1 H1 O1 1_556 0.969(16) 1.686(16) 2.6538(14) 176.6(14) yes
O3 H3 O2 3_766 0.97(2) 1.53(2) 2.4932(13) 175(2) yes
C5 H5 O3 2_746 0.93 2.58 3.4779(17) 162. yes

loop_
_geom_torsion_atom_site_label_1
_geom_torsion_atom_site_label_2
_geom_torsion_atom_site_label_3
_geom_torsion_atom_site_label_4
_geom_torsion_site_symmetry_4
_geom_torsion
C6 N1 C2 C3 . -1.74(18)
C6 N1 C2 C7 . 175.61(12)
N1 C2 C3 O3 . -178.16(11)
C7 C2 C3 O3 . 4.60(19)
N1 C2 C3 C4 . 1.72(18)
C7 C2 C3 C4 . -175.51(12)
O3 C3 C4 C5 . 178.92(13)
C2 C3 C4 C5 . -1.0(2)
C3 C4 C5 C6 . 0.1(2)
C2 N1 C6 C5 . 0.86(19)
C2 N1 C6 C9 . -178.14(12)
C4 C5 C6 N1 . 0.0(2)
C4 C5 C6 C9 . 178.91(14)
N1 C2 C7 C8 . -96.77(15)
C3 C2 C7 C8 . 80.47(17)
O1 C10 C11 C11 3_666 166.38(16)
O2 C10 C11 C11 3_666 -13.5(2)
